data_4518142
loop_
_publ_author_name
'Shang, Xiaobo'
'Song, Inho'
'Lee, Jeong Hyeon'
'Choi, Wanuk'
'Ahn, Jaeyong'
'Ohtsu, Hiroyoshi'
'Kim, Jin Chul'
'Koo, Jin Young'
'Kwak, Sang Kyu'
'Oh, Joon Hak'

_publ_section_title
;
 Surface-Doped Quasi-2D Chiral Organic Single Crystals for Chiroptical
 Sensing
;
_journal_name_full 'ACS Nano'
_journal_paper_doi 10.1021/acsnano.0c07012
_journal_year 2020
_chemical_absolute_configuration rmad
_chemical_formula_moiety 'C40 H22 Cl4 N2 O4, C1 H1 Cl2.75'
_chemical_formula_sum 'C41 H23 Cl6.75 N2 O4'
_chemical_formula_weight 846.90
_space_group_crystal_system monoclinic
_space_group_IT_number 4
_space_group_name_Hall 'P 2yb'
_space_group_name_H-M_alt 'P 1 21 1'
_atom_sites_solution_hydrogens geom
_atom_sites_solution_primary direct
_atom_sites_solution_secondary difmap
_audit_creation_method SHELXL-2014
_audit_update_record
;
2017-07-19 deposited with the CCDC.	2020-04-16 downloaded from the CCDC.
;
_cell_angle_alpha 90
_cell_angle_beta 118.785(14)
_cell_angle_gamma 90
_cell_formula_units_Z 4
_cell_length_a 11.706(6)
_cell_length_b 30.339(15)
_cell_length_c 12.025(6)
_cell_measurement_reflns_used 9731
_cell_measurement_temperature 100(2)
_cell_measurement_theta_max 21.518
_cell_measurement_theta_min 2.353
_cell_volume 3743(3)
_computing_cell_refinement 'SAINT V8.34A (Bruker)'
_computing_data_collection 'APEX2 v2011 .2-0 (Bruker)'
_computing_data_reduction 'SAINT V8.34A (Bruker)'
_computing_publication_material WinGX
_computing_structure_refinement 'SHELXL-2014 (Sheldrick, 2014)'
_computing_structure_solution 'SHELXL-2014 (Sheldrick, 2014)'
_diffrn_ambient_temperature 100(2)
_diffrn_measured_fraction_theta_full 1.000
_diffrn_measured_fraction_theta_max 1.000
_diffrn_measurement_device_type 'KAPPA APEX2 QUAZAR Mo, Bruker'
_diffrn_measurement_method 'omega and phi scan'
_diffrn_radiation_type MoK\a
_diffrn_radiation_wavelength 0.71073
_diffrn_reflns_av_R_equivalents 0.1017
_diffrn_reflns_av_unetI/netI 0.0867
_diffrn_reflns_Laue_measured_fraction_full 1.000
_diffrn_reflns_Laue_measured_fraction_max 1.000
_diffrn_reflns_limit_h_max 15
_diffrn_reflns_limit_h_min -15
_diffrn_reflns_limit_k_max 39
_diffrn_reflns_limit_k_min -39
_diffrn_reflns_limit_l_max 15
_diffrn_reflns_limit_l_min -15
_diffrn_reflns_number 102642
_diffrn_reflns_point_group_measured_fraction_full 1.000
_diffrn_reflns_point_group_measured_fraction_max 1.000
_diffrn_reflns_theta_full 25.242
_diffrn_reflns_theta_max 27.484
_diffrn_reflns_theta_min 1.342
_diffrn_source 'fine-focus sealed tube'
_exptl_absorpt_coefficient_mu 0.559
_exptl_absorpt_correction_T_max 0.7456
_exptl_absorpt_correction_T_min 0.5143
_exptl_absorpt_correction_type multi-scan
_exptl_crystal_colour orange
_exptl_crystal_density_diffrn 1.503
_exptl_crystal_density_method 'not measured'
_exptl_crystal_description plate
_exptl_crystal_F_000 1719
_exptl_crystal_size_max 0.400
_exptl_crystal_size_mid 0.200
_exptl_crystal_size_min 0.030
_refine_diff_density_max 1.361
_refine_diff_density_min -0.393
_refine_diff_density_rms 0.071
_refine_ls_abs_structure_details
;
 Refined as an inversion twin.
;
_refine_ls_abs_structure_Flack -0.01(9)
_refine_ls_extinction_method none
_refine_ls_goodness_of_fit_ref 1.014
_refine_ls_hydrogen_treatment constr
_refine_ls_matrix_type full
_refine_ls_number_parameters 980
_refine_ls_number_reflns 17195
_refine_ls_number_restraints 741
_refine_ls_restrained_S_all 0.996
_refine_ls_R_factor_all 0.1180
_refine_ls_R_factor_gt 0.0685
_refine_ls_shift/su_max 0.002
_refine_ls_shift/su_mean 0.000
_refine_ls_structure_factor_coef Fsqd
_refine_ls_weighting_details 'w=1/[\s^2^(Fo^2^)+(0.1129P)^2^] where P=(Fo^2^+2Fc^2^)/3'
_refine_ls_weighting_scheme calc
_refine_ls_wR_factor_gt 0.1735
_refine_ls_wR_factor_ref 0.2029
_reflns_Friedel_coverage 0.963
_reflns_Friedel_fraction_full 1.000
_reflns_Friedel_fraction_max 1.000
_reflns_number_gt 10730
_reflns_number_total 17195
_reflns_threshold_expression 'I > 2\s(I)'
_cod_data_source_file nn0c07012_si_006.cif
_cod_data_source_block shelxl
_cod_original_sg_symbol_H-M 'P 21'
_cod_database_code 4518142
_shelx_space_group_comment
;
The symmetry employed for this shelxl refinement is uniquely defined
by the following loop, which should always be used as a source of
symmetry information in preference to the above space-group names.
They are only intended as comments.
;
_shelx_estimated_absorpt_t_min 0.807
_shelx_estimated_absorpt_t_max 0.983
_shelxl_version_number 2014-3

loop_
_space_group_symop_operation_xyz
'x, y, z'
'-x, y+1/2, -z'

loop_
_atom_site_label
_atom_site_type_symbol
_atom_site_fract_x
_atom_site_fract_y
_atom_site_fract_z
_atom_site_U_iso_or_equiv
_atom_site_adp_type
_atom_site_occupancy
_atom_site_site_symmetry_order
_atom_site_calc_flag
_atom_site_refinement_flags_posn
_atom_site_refinement_flags_adp
_atom_site_refinement_flags_occupancy
_atom_site_disorder_assembly
_atom_site_disorder_group
C1 C 0.2474(8) 0.4688(3) 0.0850(8) 0.0462(17) Uani 1 1 d . U . . .
C1S C -0.1391(14) 0.8231(4) 0.3888(14) 0.086(4) Uani 0.835(7) 1 d . . P . .
H1S H -0.1082 0.7993 0.4545 0.104 Uiso 0.835(7) 1 calc R U P . .
C2 C 0.2106(7) 0.4933(2) 0.1677(7) 0.0402(16) Uani 1 1 d . U . . .
C2S C 0.1411(16) 0.8452(5) 0.1432(15) 0.107(5) Uani 0.937(7) 1 d . . P . .
H2S H 0.1826 0.8467 0.2378 0.128 Uiso 0.937(7) 1 calc R U P . .
C3 C 0.1854(7) 0.4711(2) 0.2540(7) 0.0432(17) Uani 1 1 d . U . . .
H3 H 0.1892 0.4398 0.2573 0.052 Uiso 1 1 calc R U . . .
C4 C 0.1544(7) 0.4944(2) 0.3367(7) 0.0432(17) Uani 1 1 d . U . . .
C5 C 0.1475(7) 0.5406(2) 0.3349(6) 0.0370(15) Uani 1 1 d . U . . .
C6 C 0.1379(7) 0.5692(2) 0.4292(6) 0.0368(15) Uani 1 1 d . U . . .
C7 C 0.1966(7) 0.5616(2) 0.5601(7) 0.0389(15) Uani 1 1 d . U . . .
C8 C 0.1604(7) 0.5856(2) 0.6381(7) 0.0426(16) Uani 1 1 d . U . . .
H8 H 0.1999 0.5792 0.7262 0.051 Uiso 1 1 calc R U . . .
C9 C 0.0681(7) 0.6183(3) 0.5872(7) 0.0429(16) Uani 1 1 d . U . . .
C10 C 0.0178(7) 0.6397(3) 0.6654(7) 0.0453(17) Uani 1 1 d . U . . .
C11 C -0.1205(8) 0.6896(3) 0.4848(8) 0.0537(19) Uani 1 1 d . U . . .
C12 C -0.0721(7) 0.6661(2) 0.4057(7) 0.0441(16) Uani 1 1 d . U . . .
C13 C -0.1191(8) 0.6773(2) 0.2813(7) 0.0467(17) Uani 1 1 d . U . . .
H13 H -0.1853 0.6991 0.2442 0.056 Uiso 1 1 calc R U . . .
C14 C -0.0703(7) 0.6570(2) 0.2077(7) 0.0436(17) Uani 1 1 d . U . . .
C15 C 0.0318(7) 0.6253(2) 0.2588(7) 0.0391(15) Uani 1 1 d . U . . .
C16 C 0.1045(7) 0.6077(2) 0.1993(6) 0.0373(15) Uani 1 1 d . U . . .
C17 C 0.1435(7) 0.6298(2) 0.1215(6) 0.0412(16) Uani 1 1 d . U . . .
C18 C 0.2009(7) 0.6084(2) 0.0582(7) 0.0410(16) Uani 1 1 d . U . . .
H18 H 0.2261 0.6248 0.0062 0.049 Uiso 1 1 calc R U . . .
C19 C 0.2211(7) 0.5633(2) 0.0711(6) 0.0417(16) Uani 1 1 d . U . . .
C20 C 0.2784(7) 0.5401(3) 0.0015(7) 0.0447(17) Uani 1 1 d . U . . .
C21 C 0.1917(6) 0.5396(2) 0.1555(6) 0.0360(14) Uani 1 1 d . U . . .
C22 C 0.1473(7) 0.5624(2) 0.2293(6) 0.0377(15) Uani 1 1 d . U . . .
C23 C 0.0626(7) 0.6087(2) 0.3823(7) 0.0400(15) Uani 1 1 d . U . . .
C24 C 0.0206(7) 0.6309(2) 0.4597(7) 0.0422(16) Uani 1 1 d . U . . .
C25 C 0.3351(11) 0.4706(3) -0.0695(9) 0.068(2) Uani 1 1 d . U . . .
H25 H 0.3655 0.4938 -0.1083 0.081 Uiso 1 1 calc R U . . .
C26 C 0.2215(15) 0.4458(5) -0.1800(11) 0.107(4) Uani 1 1 d . U . . .
H26A H 0.1785 0.4265 -0.1461 0.161 Uiso 1 1 calc R U . . .
H26B H 0.2557 0.4280 -0.2255 0.161 Uiso 1 1 calc R U . . .
H26C H 0.1584 0.4671 -0.2385 0.161 Uiso 1 1 calc R U . . .
C27 C 0.4554(11) 0.4429(3) 0.0188(11) 0.072(2) Uani 1 1 d . U . . .
C28 C 0.4727(16) 0.3992(4) -0.0127(16) 0.112(4) Uani 1 1 d . U . . .
H28 H 0.4082 0.3860 -0.0888 0.134 Uiso 1 1 calc R U . . .
C29 C 0.585(2) 0.3756(6) 0.069(2) 0.143(6) Uani 1 1 d . U . . .
H29 H 0.5963 0.3461 0.0498 0.171 Uiso 1 1 calc R U . . .
C30 C 0.6770(18) 0.3953(6) 0.174(2) 0.146(6) Uani 1 1 d . U . . .
H30 H 0.7553 0.3798 0.2272 0.175 Uiso 1 1 calc R U . . .
C31 C 0.6609(14) 0.4366(4) 0.2068(19) 0.127(5) Uani 1 1 d . U . . .
H31 H 0.7273 0.4496 0.2822 0.153 Uiso 1 1 calc R U . . .
C32 C 0.5477(11) 0.4602(4) 0.1308(14) 0.093(3) Uani 1 1 d . U . . .
H32 H 0.5348 0.4884 0.1572 0.112 Uiso 1 1 calc R U . . .
C33 C -0.1132(8) 0.6975(3) 0.6953(9) 0.058(2) Uani 1 1 d . U . . .
H33 H -0.0600 0.6848 0.7821 0.070 Uiso 1 1 calc R U . . .
C34 C -0.2533(10) 0.6855(4) 0.6546(12) 0.081(3) Uani 1 1 d . U . . .
H34A H -0.3116 0.7050 0.5856 0.122 Uiso 1 1 calc R U . . .
H34B H -0.2697 0.6889 0.7268 0.122 Uiso 1 1 calc R U . . .
H34C H -0.2692 0.6549 0.6252 0.122 Uiso 1 1 calc R U . . .
C35 C -0.0792(9) 0.7466(3) 0.7064(9) 0.060(2) Uani 1 1 d . U . . .
C36 C -0.1675(11) 0.7798(3) 0.6859(11) 0.076(3) Uani 1 1 d . U . . .
H36 H -0.2565 0.7728 0.6574 0.091 Uiso 1 1 calc R U . . .
C37 C -0.1266(15) 0.8236(4) 0.7069(14) 0.102(4) Uani 1 1 d . U . . .
H37 H -0.1883 0.8464 0.6916 0.122 Uiso 1 1 calc R U . . .
C38 C -0.0015(16) 0.8340(4) 0.7484(15) 0.109(4) Uani 1 1 d . U . . .
H38 H 0.0258 0.8639 0.7645 0.131 Uiso 1 1 calc R U . . .
C39 C 0.0852(15) 0.8021(5) 0.7672(17) 0.130(6) Uani 1 1 d . U . . .
H39 H 0.1735 0.8095 0.7941 0.156 Uiso 1 1 calc R U . . .
C40 C 0.0474(11) 0.7589(4) 0.7481(13) 0.091(3) Uani 1 1 d . U . . .
H40 H 0.1109 0.7367 0.7641 0.109 Uiso 1 1 calc R U . . .
C41 C 0.8027(7) 0.5215(3) 0.0460(7) 0.0436(16) Uani 1 1 d . U . . .
C42 C 0.7513(7) 0.5465(3) 0.1186(7) 0.0434(16) Uani 1 1 d . U . . .
C43 C 0.7961(7) 0.5383(2) 0.2448(7) 0.0433(16) Uani 1 1 d . U . . .
H43 H 0.8672 0.5187 0.2882 0.052 Uiso 1 1 calc R U . . .
C44 C 0.7392(7) 0.5582(3) 0.3109(6) 0.0417(16) Uani 1 1 d . U . . .
C45 C 0.6361(7) 0.5879(2) 0.2513(6) 0.0376(15) Uani 1 1 d . U . . .
C46 C 0.5546(7) 0.6061(2) 0.3033(6) 0.0376(15) Uani 1 1 d . U . . .
C47 C 0.5176(7) 0.5844(2) 0.3837(7) 0.0405(16) Uani 1 1 d . U . . .
C48 C 0.4577(7) 0.6067(2) 0.4446(6) 0.0409(16) Uani 1 1 d . U . . .
H48 H 0.4321 0.5908 0.4972 0.049 Uiso 1 1 calc R U . . .
C49 C 0.4362(7) 0.6512(2) 0.4282(6) 0.0387(15) Uani 1 1 d . U . . .
C50 C 0.3810(7) 0.6758(3) 0.4996(7) 0.0459(17) Uani 1 1 d . U . . .
C51 C 0.3994(8) 0.7451(3) 0.4016(7) 0.0489(18) Uani 1 1 d . U . . .
C52 C 0.4426(8) 0.7199(2) 0.3217(7) 0.0429(16) Uani 1 1 d . U . . .
C53 C 0.4658(8) 0.7416(2) 0.2341(7) 0.0459(18) Uani 1 1 d . U . . .
H53 H 0.4589 0.7728 0.2272 0.055 Uiso 1 1 calc R U . . .
C54 C 0.4998(8) 0.7172(2) 0.1545(7) 0.0436(17) Uani 1 1 d . U . . .
C55 C 0.5088(7) 0.6713(2) 0.1614(6) 0.0393(15) Uani 1 1 d . U . . .
C56 C 0.5267(7) 0.6418(2) 0.0718(6) 0.0396(15) Uani 1 1 d . U . . .
C57 C 0.4736(7) 0.6469(2) -0.0575(6) 0.0414(16) Uani 1 1 d . U . . .
C58 C 0.5136(7) 0.6214(2) -0.1316(7) 0.0423(16) Uani 1 1 d . U . . .
H58 H 0.4747 0.6259 -0.2207 0.051 Uiso 1 1 calc R U . . .
C59 C 0.6090(7) 0.5901(2) -0.0734(6) 0.0393(16) Uani 1 1 d . U . . .
C60 C 0.6609(7) 0.5656(3) -0.1461(7) 0.0445(17) Uani 1 1 d . U . . .
C61 C 0.6555(7) 0.5797(2) 0.0577(6) 0.0374(15) Uani 1 1 d . U . . .
C62 C 0.6057(7) 0.6031(2) 0.1271(6) 0.0376(15) Uani 1 1 d . U . . .
C63 C 0.5093(7) 0.6503(2) 0.2686(6) 0.0373(15) Uani 1 1 d . U . . .
C64 C 0.4608(7) 0.6742(2) 0.3392(6) 0.0418(16) Uani 1 1 d . U . . .
C65 C 0.8128(8) 0.5078(3) -0.1515(8) 0.060(2) Uani 1 1 d . U . . .
H65 H 0.8818 0.4884 -0.0869 0.072 Uiso 1 1 calc R U . . .
C66 C 0.8833(10) 0.5392(4) -0.1964(10) 0.077(3) Uani 1 1 d . U . . .
H66A H 0.8208 0.5519 -0.2783 0.116 Uiso 1 1 calc R U . . .
H66B H 0.9507 0.5230 -0.2057 0.116 Uiso 1 1 calc R U . . .
H66C H 0.9239 0.5628 -0.1340 0.116 Uiso 1 1 calc R U . . .
C67 C 0.7137(9) 0.4770(3) -0.2500(8) 0.060(2) Uani 1 1 d . U . . .
C68 C 0.7337(13) 0.4594(3) -0.3448(11) 0.081(3) Uani 1 1 d . U . . .
H68 H 0.8078 0.4683 -0.3517 0.098 Uiso 1 1 calc R U . . .
C69 C 0.6478(19) 0.4287(4) -0.4310(13) 0.117(5) Uani 1 1 d . U . . .
H69 H 0.6652 0.4167 -0.4943 0.141 Uiso 1 1 calc R U . . .
C70 C 0.5395(18) 0.4159(4) -0.4253(13) 0.119(4) Uani 1 1 d . U . . .
H70 H 0.4807 0.3953 -0.4850 0.143 Uiso 1 1 calc R U . . .
C71 C 0.5163(14) 0.4327(4) -0.3339(15) 0.110(4) Uani 1 1 d . U . . .
H71 H 0.4414 0.4234 -0.3287 0.132 Uiso 1 1 calc R U . . .
C72 C 0.6001(11) 0.4631(3) -0.2478(11) 0.079(3) Uani 1 1 d . U . . .
H72 H 0.5806 0.4749 -0.1858 0.095 Uiso 1 1 calc R U . . .
C73 C 0.3301(9) 0.7475(3) 0.5682(9) 0.059(2) Uani 1 1 d . U . . .
H73 H 0.3144 0.7247 0.6195 0.071 Uiso 1 1 calc R U . . .
C74 C 0.1995(11) 0.7697(4) 0.4904(11) 0.086(3) Uani 1 1 d . U . . .
H74A H 0.1669 0.7804 0.5468 0.128 Uiso 1 1 calc R U . . .
H74B H 0.1375 0.7485 0.4299 0.128 Uiso 1 1 calc R U . . .
H74C H 0.2096 0.7946 0.4440 0.128 Uiso 1 1 calc R U . . .
C75 C 0.4409(10) 0.7751(3) 0.6642(8) 0.056(2) Uani 1 1 d . U . . .
C76 C 0.4487(13) 0.8200(3) 0.6572(10) 0.085(3) Uani 1 1 d . U . . .
H76 H 0.3799 0.8349 0.5879 0.102 Uiso 1 1 calc R U . . .
C77 C 0.5515(15) 0.8448(4) 0.7459(12) 0.098(4) Uani 1 1 d . U . . .
H77 H 0.5527 0.8759 0.7370 0.118 Uiso 1 1 calc R U . . .
C78 C 0.6513(13) 0.8239(4) 0.8462(11) 0.082(3) Uani 1 1 d . U . . .
H78 H 0.7215 0.8404 0.9092 0.098 Uiso 1 1 calc R U . . .
C79 C 0.6497(11) 0.7788(3) 0.8557(10) 0.072(2) Uani 1 1 d . U . . .
H79 H 0.7206 0.7642 0.9239 0.087 Uiso 1 1 calc R U . . .
C80 C 0.5469(10) 0.7548(3) 0.7677(9) 0.061(2) Uani 1 1 d . U . . .
H80 H 0.5471 0.7237 0.7767 0.073 Uiso 1 1 calc R U . . .
N1 N 0.2839(7) 0.4939(2) 0.0076(6) 0.0481(16) Uani 1 1 d . . . . .
N2 N -0.0686(6) 0.6750(2) 0.6123(6) 0.0493(16) Uani 1 1 d . . . . .
N3 N 0.7559(6) 0.5326(2) -0.0816(6) 0.0479(15) Uani 1 1 d . . . . .
N4 N 0.3718(7) 0.7216(2) 0.4857(6) 0.0496(16) Uani 1 1 d . . . . .
O1 O 0.3200(6) 0.55994(19) -0.0610(5) 0.0583(15) Uani 1 1 d . . . . .
O2 O 0.2527(7) 0.42885(19) 0.0843(6) 0.0644(16) Uani 1 1 d . . . . .
O3 O -0.2010(7) 0.7183(2) 0.4422(6) 0.0686(17) Uani 1 1 d . . . . .
O4 O 0.0497(6) 0.6272(2) 0.7730(5) 0.0652(16) Uani 1 1 d . . . . .
O5 O 0.6240(6) 0.5735(2) -0.2589(5) 0.0566(14) Uani 1 1 d . . . . .
O6 O 0.8837(6) 0.4927(2) 0.0968(5) 0.0620(15) Uani 1 1 d . . . . .
O7 O 0.3889(8) 0.7859(2) 0.3943(6) 0.0747(19) Uani 1 1 d . . . . .
O8 O 0.3484(6) 0.6561(2) 0.5678(6) 0.0593(15) Uani 1 1 d . . . . .
Cl1 Cl 0.1345(2) 0.68692(6) 0.1056(2) 0.0561(5) Uani 1 1 d . . . . .
Cl1S Cl -0.0294(4) 0.86776(12) 0.4456(4) 0.1165(15) Uani 0.937(7) 1 d . . P . .
Cl2 Cl 0.1147(2) 0.46283(6) 0.4333(2) 0.0549(5) Uani 1 1 d . . . . .
Cl2S Cl -0.1458(5) 0.80271(14) 0.2508(4) 0.1296(17) Uani 0.937(7) 1 d . . P . .
Cl3 Cl -0.1501(2) 0.66957(7) 0.04612(18) 0.0561(5) Uani 1 1 d . . . . .
Cl3S Cl -0.2942(4) 0.84125(17) 0.3595(5) 0.1338(18) Uani 0.937(7) 1 d . . P . .
Cl4 Cl 0.3260(2) 0.52533(7) 0.63459(18) 0.0539(5) Uani 1 1 d . . . . .
Cl4S Cl 0.0770(7) 0.79249(15) 0.0965(6) 0.148(2) Uani 0.835(7) 1 d . . P . .
Cl5 Cl 0.34075(19) 0.68138(7) -0.14188(18) 0.0536(5) Uani 1 1 d . . . . .
Cl5S Cl 0.0195(6) 0.88318(17) 0.0822(8) 0.170(3) Uani 0.835(7) 1 d . . P . .
Cl6 Cl 0.8124(2) 0.54762(7) 0.47253(17) 0.0546(5) Uani 1 1 d . . . . .
Cl6S Cl 0.2584(6) 0.8563(2) 0.1012(6) 0.156(2) Uani 0.835(7) 1 d . . P . .
Cl7 Cl 0.5369(2) 0.74780(7) 0.0549(2) 0.0591(6) Uani 1 1 d . . . . .
Cl8 Cl 0.5250(2) 0.52743(6) 0.40034(19) 0.0531(5) Uani 1 1 d . . . . .

loop_
_atom_site_aniso_label
_atom_site_aniso_U_11
_atom_site_aniso_U_22
_atom_site_aniso_U_33
_atom_site_aniso_U_23
_atom_site_aniso_U_13
_atom_site_aniso_U_12
C1 0.045(4) 0.045(5) 0.050(4) 0.002(3) 0.023(4) -0.005(4)
C1S 0.102(10) 0.059(7) 0.095(10) 0.018(7) 0.045(8) 0.021(7)
C2 0.041(4) 0.032(3) 0.043(4) 0.005(3) 0.016(3) 0.001(3)
C2S 0.128(12) 0.101(10) 0.107(11) -0.002(8) 0.068(10) 0.023(9)
C3 0.051(4) 0.027(4) 0.051(4) 0.002(3) 0.024(4) 0.000(3)
C4 0.047(4) 0.039(4) 0.038(4) 0.010(3) 0.017(3) 0.004(3)
C5 0.038(4) 0.033(3) 0.036(3) 0.007(3) 0.015(3) 0.000(3)
C6 0.036(4) 0.038(4) 0.031(3) 0.004(3) 0.011(3) -0.006(3)
C7 0.036(4) 0.035(4) 0.041(4) 0.008(3) 0.016(3) 0.004(3)
C8 0.044(4) 0.045(4) 0.033(3) 0.007(3) 0.014(3) -0.001(3)
C9 0.041(4) 0.045(4) 0.042(4) -0.003(3) 0.019(3) -0.003(3)
C10 0.038(4) 0.046(4) 0.045(4) -0.006(3) 0.014(3) -0.004(3)
C11 0.048(5) 0.053(5) 0.052(5) -0.007(4) 0.018(4) -0.005(4)
C12 0.041(4) 0.041(4) 0.046(4) -0.003(3) 0.018(3) 0.000(3)
C13 0.049(4) 0.034(4) 0.049(4) 0.002(3) 0.016(3) 0.002(3)
C14 0.050(4) 0.036(4) 0.037(4) 0.011(3) 0.014(3) 0.000(3)
C15 0.041(4) 0.032(4) 0.038(4) 0.002(3) 0.014(3) -0.005(3)
C16 0.036(4) 0.032(3) 0.032(3) 0.008(3) 0.008(3) -0.002(3)
C17 0.044(4) 0.035(4) 0.033(4) 0.005(3) 0.009(3) -0.006(3)
C18 0.040(4) 0.046(4) 0.032(4) 0.007(3) 0.014(3) -0.007(3)
C19 0.043(4) 0.044(4) 0.030(3) 0.002(3) 0.011(3) -0.003(3)
C20 0.038(4) 0.054(5) 0.038(4) 0.003(3) 0.015(3) -0.003(3)
C21 0.032(3) 0.039(3) 0.031(3) 0.007(3) 0.010(3) 0.000(3)
C22 0.041(4) 0.032(3) 0.030(3) -0.002(3) 0.009(3) -0.009(3)
C23 0.039(4) 0.033(4) 0.040(4) 0.001(3) 0.014(3) -0.006(3)
C24 0.044(4) 0.041(4) 0.034(3) 0.004(3) 0.013(3) -0.004(3)
C25 0.099(6) 0.062(5) 0.067(5) -0.015(4) 0.061(5) -0.019(5)
C26 0.144(10) 0.119(10) 0.060(6) -0.038(7) 0.050(6) -0.032(8)
C27 0.090(6) 0.056(5) 0.104(7) -0.002(5) 0.075(5) -0.002(5)
C28 0.142(10) 0.083(8) 0.148(11) -0.031(7) 0.100(9) -0.006(7)
C29 0.166(14) 0.094(10) 0.189(16) -0.010(9) 0.101(11) 0.046(9)
C30 0.107(11) 0.103(10) 0.228(18) 0.007(11) 0.081(10) 0.035(9)
C31 0.081(8) 0.073(8) 0.206(15) 0.005(8) 0.052(8) -0.001(6)
C32 0.066(6) 0.055(6) 0.152(10) -0.015(6) 0.047(6) -0.011(5)
C33 0.054(5) 0.062(5) 0.060(5) -0.009(4) 0.029(4) 0.005(4)
C34 0.062(6) 0.099(8) 0.101(8) -0.012(6) 0.054(6) -0.011(6)
C35 0.065(5) 0.058(5) 0.064(5) -0.012(4) 0.036(5) -0.001(4)
C36 0.076(6) 0.067(6) 0.095(7) 0.002(5) 0.050(6) 0.010(5)
C37 0.123(9) 0.065(6) 0.140(11) -0.018(7) 0.081(9) 0.009(6)
C38 0.137(10) 0.069(7) 0.148(12) -0.031(7) 0.090(10) -0.022(7)
C39 0.091(8) 0.100(9) 0.184(15) -0.057(10) 0.054(10) -0.036(7)
C40 0.064(6) 0.071(6) 0.128(10) -0.021(7) 0.039(7) -0.004(5)
C41 0.035(4) 0.050(4) 0.044(4) -0.001(3) 0.018(3) 0.004(4)
C42 0.042(4) 0.049(4) 0.034(3) 0.003(3) 0.015(3) 0.001(3)
C43 0.036(4) 0.047(4) 0.038(4) 0.000(3) 0.011(3) -0.003(3)
C44 0.041(4) 0.046(4) 0.028(3) 0.002(3) 0.009(3) -0.006(3)
C45 0.037(4) 0.037(4) 0.029(3) 0.000(3) 0.008(3) -0.005(3)
C46 0.037(4) 0.041(4) 0.029(3) -0.003(3) 0.011(3) -0.009(3)
C47 0.050(4) 0.033(4) 0.031(3) 0.003(3) 0.014(3) 0.001(3)
C48 0.042(4) 0.048(4) 0.027(3) 0.004(3) 0.012(3) -0.007(3)
C49 0.049(4) 0.037(4) 0.028(3) 0.000(3) 0.017(3) -0.003(3)
C50 0.049(4) 0.052(5) 0.032(3) 0.002(3) 0.016(3) 0.000(4)
C51 0.065(5) 0.043(4) 0.042(4) 0.002(3) 0.029(4) 0.007(4)
C52 0.049(4) 0.043(4) 0.035(4) -0.002(3) 0.019(3) -0.002(3)
C53 0.062(5) 0.031(4) 0.050(4) 0.004(3) 0.031(4) -0.001(3)
C54 0.061(5) 0.038(4) 0.033(4) 0.001(3) 0.024(4) -0.007(3)
C55 0.044(4) 0.042(4) 0.032(3) -0.002(3) 0.018(3) -0.005(3)
C56 0.043(4) 0.040(4) 0.035(3) 0.004(3) 0.018(3) 0.001(3)
C57 0.046(4) 0.040(4) 0.031(3) 0.008(3) 0.013(3) 0.003(3)
C58 0.046(4) 0.043(4) 0.031(3) -0.002(3) 0.012(3) -0.007(3)
C59 0.044(4) 0.043(4) 0.028(3) -0.002(3) 0.015(3) -0.006(3)
C60 0.045(4) 0.048(4) 0.038(4) -0.004(3) 0.018(3) -0.002(4)
C61 0.047(4) 0.031(3) 0.030(3) 0.000(3) 0.015(3) -0.003(3)
C62 0.039(4) 0.037(4) 0.030(3) 0.000(3) 0.010(3) -0.004(3)
C63 0.039(4) 0.037(4) 0.032(3) -0.001(3) 0.014(3) -0.006(3)
C64 0.051(4) 0.043(4) 0.031(3) -0.002(3) 0.019(3) -0.007(3)
C65 0.052(5) 0.081(6) 0.044(4) 0.006(4) 0.021(4) 0.022(4)
C66 0.061(6) 0.111(8) 0.068(6) -0.019(6) 0.037(5) -0.009(5)
C67 0.078(5) 0.046(5) 0.055(5) 0.009(4) 0.032(4) 0.014(4)
C68 0.129(9) 0.058(6) 0.076(6) -0.005(5) 0.064(6) 0.006(6)
C69 0.218(15) 0.072(8) 0.098(9) -0.026(6) 0.105(10) -0.015(9)
C70 0.170(13) 0.069(8) 0.090(9) -0.028(6) 0.039(9) -0.022(8)
C71 0.095(8) 0.081(8) 0.150(12) -0.040(8) 0.055(8) -0.011(6)
C72 0.077(6) 0.062(6) 0.098(8) -0.022(5) 0.042(6) -0.003(5)
C73 0.082(6) 0.049(5) 0.060(5) -0.004(4) 0.046(4) 0.002(4)
C74 0.082(7) 0.095(8) 0.091(8) -0.008(6) 0.050(6) 0.008(6)
C75 0.083(5) 0.051(4) 0.050(4) -0.004(3) 0.045(4) 0.004(4)
C76 0.132(9) 0.060(5) 0.057(6) 0.001(4) 0.041(6) 0.000(6)
C77 0.150(11) 0.063(6) 0.083(8) -0.011(5) 0.056(7) -0.006(6)
C78 0.106(8) 0.078(6) 0.070(6) -0.015(5) 0.049(6) -0.014(6)
C79 0.083(7) 0.072(6) 0.065(6) -0.006(5) 0.038(5) -0.007(5)
C80 0.083(6) 0.054(5) 0.062(5) 0.002(4) 0.048(4) 0.004(4)
N1 0.060(4) 0.047(4) 0.046(4) -0.002(3) 0.033(3) -0.001(3)
N2 0.042(3) 0.058(4) 0.046(4) -0.012(3) 0.020(3) 0.002(3)
N3 0.052(4) 0.054(4) 0.040(3) 0.000(3) 0.024(3) 0.005(3)
N4 0.059(4) 0.051(4) 0.043(4) -0.002(3) 0.028(3) -0.002(3)
O1 0.075(4) 0.057(3) 0.054(3) 0.004(3) 0.040(3) -0.006(3)
O2 0.090(5) 0.039(3) 0.085(4) -0.009(3) 0.059(4) -0.009(3)
O3 0.069(4) 0.070(4) 0.062(4) 0.003(3) 0.028(3) 0.027(3)
O4 0.070(4) 0.084(4) 0.046(3) 0.010(3) 0.031(3) 0.012(3)
O5 0.058(3) 0.071(4) 0.037(3) 0.006(3) 0.020(3) 0.010(3)
O6 0.061(4) 0.074(4) 0.046(3) 0.005(3) 0.022(3) 0.017(3)
O7 0.119(6) 0.053(4) 0.071(4) 0.009(3) 0.060(4) 0.012(4)
O8 0.077(4) 0.062(4) 0.058(3) 0.006(3) 0.047(3) -0.005(3)
Cl1 0.0640(13) 0.0358(10) 0.0617(12) 0.0123(9) 0.0248(10) -0.0039(9)
Cl1S 0.133(3) 0.080(2) 0.115(3) -0.0135(19) 0.043(3) 0.008(2)
Cl2 0.0755(14) 0.0413(10) 0.0575(12) 0.0114(8) 0.0395(11) -0.0021(10)
Cl2S 0.149(4) 0.109(3) 0.122(3) -0.036(2) 0.059(3) -0.011(3)
Cl3 0.0537(11) 0.0580(12) 0.0411(10) 0.0131(9) 0.0105(9) 0.0071(10)
Cl3S 0.117(3) 0.135(4) 0.152(4) 0.039(3) 0.066(3) 0.043(3)
Cl4 0.0521(11) 0.0594(12) 0.0406(10) 0.0125(9) 0.0148(9) 0.0156(10)
Cl4S 0.202(6) 0.073(3) 0.178(5) -0.007(3) 0.098(5) 0.005(3)
Cl5 0.0559(11) 0.0595(13) 0.0410(10) 0.0104(9) 0.0198(9) 0.0111(10)
Cl5S 0.137(4) 0.090(3) 0.247(7) -0.018(4) 0.065(5) 0.028(3)
Cl6 0.0513(11) 0.0679(13) 0.0330(9) 0.0098(9) 0.0111(8) -0.0016(10)
Cl6S 0.132(4) 0.172(6) 0.162(5) -0.019(4) 0.069(4) -0.025(4)
Cl7 0.0867(16) 0.0456(11) 0.0604(12) 0.0061(9) 0.0478(12) -0.0060(11)
Cl8 0.0623(12) 0.0406(10) 0.0554(11) 0.0067(8) 0.0275(10) -0.0046(9)

loop_
_atom_type_symbol
_atom_type_description
_atom_type_scat_dispersion_real
_atom_type_scat_dispersion_imag
_atom_type_scat_source
C C 0.0033 0.0016 'International Tables Vol C Tables 4.2.6.8 and 6.1.1.4'
H H 0.0000 0.0000 'International Tables Vol C Tables 4.2.6.8 and 6.1.1.4'
N N 0.0061 0.0033 'International Tables Vol C Tables 4.2.6.8 and 6.1.1.4'
O O 0.0106 0.0060 'International Tables Vol C Tables 4.2.6.8 and 6.1.1.4'
Cl Cl 0.1484 0.1585 'International Tables Vol C Tables 4.2.6.8 and 6.1.1.4'

loop_
_geom_angle_atom_site_label_1
_geom_angle_atom_site_label_2
_geom_angle_atom_site_label_3
_geom_angle
_geom_angle_site_symmetry_1
_geom_angle_site_symmetry_3
_geom_angle_publ_flag
O2 C1 N1 120.0(7) . . ?
O2 C1 C2 123.0(7) . . ?
N1 C1 C2 117.0(6) . . ?
Cl2S C1S Cl3S 110.6(8) . . ?
Cl2S C1S Cl1S 109.4(8) . . ?
Cl3S C1S Cl1S 109.0(7) . . ?
C3 C2 C21 118.8(6) . . ?
C3 C2 C1 120.1(6) . . ?
C21 C2 C1 121.0(6) . . ?
Cl5S C2S Cl6S 111.4(9) . . ?
Cl5S C2S Cl4S 110.0(10) . . ?
Cl6S C2S Cl4S 111.6(8) . . ?
C2 C3 C4 120.5(6) . . ?
C5 C4 C3 121.7(6) . . ?
C5 C4 Cl2 122.0(6) . . ?
C3 C4 Cl2 116.1(6) . . ?
C4 C5 C22 116.8(6) . . ?
C4 C5 C6 127.0(6) . . ?
C22 C5 C6 116.2(6) . . ?
C7 C6 C23 117.2(6) . . ?
C7 C6 C5 126.1(6) . . ?
C23 C6 C5 116.8(6) . . ?
C6 C7 C8 121.5(6) . . ?
C6 C7 Cl4 121.3(5) . . ?
C8 C7 Cl4 117.0(5) . . ?
C9 C8 C7 120.1(7) . . ?
C8 C9 C24 119.6(7) . . ?
C8 C9 C10 120.1(7) . . ?
C24 C9 C10 120.3(7) . . ?
O4 C10 N2 120.4(7) . . ?
O4 C10 C9 121.7(7) . . ?
N2 C10 C9 117.8(7) . . ?
O3 C11 N2 121.8(7) . . ?
O3 C11 C12 122.1(8) . . ?
N2 C11 C12 116.0(7) . . ?
C13 C12 C24 120.0(7) . . ?
C13 C12 C11 119.9(7) . . ?
C24 C12 C11 120.0(7) . . ?
C12 C13 C14 120.5(7) . . ?
C13 C14 C15 122.4(6) . . ?
C13 C14 Cl3 116.3(6) . . ?
C15 C14 Cl3 121.2(6) . . ?
C14 C15 C23 115.1(6) . . ?
C14 C15 C16 127.3(6) . . ?
C23 C15 C16 117.6(6) . . ?
C17 C16 C22 115.9(7) . . ?
C17 C16 C15 127.7(6) . . ?
C22 C16 C15 116.3(6) . . ?
C18 C17 C16 122.9(7) . . ?
C18 C17 Cl1 115.0(5) . . ?
C16 C17 Cl1 122.0(6) . . ?
C19 C18 C17 120.0(6) . . ?
C18 C19 C21 119.7(7) . . ?
C18 C19 C20 120.5(6) . . ?
C21 C19 C20 119.7(7) . . ?
O1 C20 N1 119.9(7) . . ?
O1 C20 C19 122.1(7) . . ?
N1 C20 C19 118.0(6) . . ?
C22 C21 C19 119.6(6) . . ?
C22 C21 C2 120.5(6) . . ?
C19 C21 C2 119.9(6) . . ?
C21 C22 C5 119.3(6) . . ?
C21 C22 C16 119.8(6) . . ?
C5 C22 C16 120.8(6) . . ?
C24 C23 C6 118.8(6) . . ?
C24 C23 C15 121.2(7) . . ?
C6 C23 C15 120.0(6) . . ?
C9 C24 C23 120.4(7) . . ?
C9 C24 C12 120.7(7) . . ?
C23 C24 C12 118.9(6) . . ?
N1 C25 C27 109.6(8) . . ?
N1 C25 C26 109.0(9) . . ?
C27 C25 C26 116.7(10) . . ?
C32 C27 C28 118.4(12) . . ?
C32 C27 C25 119.9(9) . . ?
C28 C27 C25 121.6(12) . . ?
C29 C28 C27 119.8(15) . . ?
C30 C29 C28 119.2(15) . . ?
C29 C30 C31 121.6(17) . . ?
C30 C31 C32 120.5(17) . . ?
C27 C32 C31 120.2(12) . . ?
N2 C33 C34 110.3(7) . . ?
N2 C33 C35 110.1(7) . . ?
C34 C33 C35 117.3(8) . . ?
C40 C35 C36 117.0(9) . . ?
C40 C35 C33 119.2(9) . . ?
C36 C35 C33 123.6(8) . . ?
C35 C36 C37 120.1(11) . . ?
C38 C37 C36 120.8(12) . . ?
C37 C38 C39 119.7(13) . . ?
C38 C39 C40 120.5(13) . . ?
C39 C40 C35 121.9(12) . . ?
O6 C41 N3 121.5(7) . . ?
O6 C41 C42 120.7(7) . . ?
N3 C41 C42 117.8(7) . . ?
C43 C42 C61 119.1(7) . . ?
C43 C42 C41 120.8(7) . . ?
C61 C42 C41 120.1(6) . . ?
C42 C43 C44 121.3(7) . . ?
C45 C44 C43 121.2(6) . . ?
C45 C44 Cl6 122.2(5) . . ?
C43 C44 Cl6 116.4(6) . . ?
C44 C45 C62 117.5(6) . . ?
C44 C45 C46 126.8(6) . . ?
C62 C45 C46 115.7(6) . . ?
C47 C46 C63 116.6(6) . . ?
C47 C46 C45 126.5(7) . . ?
C63 C46 C45 116.9(6) . . ?
C46 C47 C48 122.1(7) . . ?
C46 C47 Cl8 122.2(6) . . ?
C48 C47 Cl8 115.3(5) . . ?
C49 C48 C47 120.1(6) . . ?
C48 C49 C64 120.2(6) . . ?
C48 C49 C50 120.5(6) . . ?
C64 C49 C50 119.2(6) . . ?
O8 C50 N4 122.6(7) . . ?
O8 C50 C49 120.3(7) . . ?
N4 C50 C49 117.1(6) . . ?
O7 C51 N4 120.7(7) . . ?
O7 C51 C52 121.2(7) . . ?
N4 C51 C52 118.1(7) . . ?
C53 C52 C64 121.1(7) . . ?
C53 C52 C51 119.9(7) . . ?
C64 C52 C51 119.0(6) . . ?
C52 C53 C54 119.5(7) . . ?
C55 C54 C53 121.4(6) . . ?
C55 C54 Cl7 122.8(6) . . ?
C53 C54 Cl7 115.7(5) . . ?
C54 C55 C63 117.7(6) . . ?
C54 C55 C56 126.1(6) . . ?
C63 C55 C56 116.1(6) . . ?
C57 C56 C62 116.9(6) . . ?
C57 C56 C55 127.2(7) . . ?
C62 C56 C55 115.9(6) . . ?
C56 C57 C58 122.8(7) . . ?
C56 C57 Cl5 121.1(6) . . ?
C58 C57 Cl5 115.7(5) . . ?
C59 C58 C57 119.3(6) . . ?
C58 C59 C61 119.9(6) . . ?
C58 C59 C60 120.6(6) . . ?
C61 C59 C60 119.5(7) . . ?
O5 C60 N3 120.4(6) . . ?
O5 C60 C59 121.7(7) . . ?
N3 C60 C59 117.9(6) . . ?
C62 C61 C42 119.9(6) . . ?
C62 C61 C59 119.4(6) . . ?
C42 C61 C59 120.7(6) . . ?
C61 C62 C45 119.0(6) . . ?
C61 C62 C56 119.4(6) . . ?
C45 C62 C56 121.7(6) . . ?
C64 C63 C46 120.1(6) . . ?
C64 C63 C55 118.5(6) . . ?
C46 C63 C55 121.3(6) . . ?
C52 C64 C49 121.8(6) . . ?
C52 C64 C63 119.3(6) . . ?
C49 C64 C63 118.9(7) . . ?
N3 C65 C67 111.6(7) . . ?
N3 C65 C66 110.4(8) . . ?
C67 C65 C66 116.8(7) . . ?
C68 C67 C72 116.0(10) . . ?
C68 C67 C65 121.0(9) . . ?
C72 C67 C65 123.0(8) . . ?
C67 C68 C69 121.6(12) . . ?
C70 C69 C68 120.7(11) . . ?
C71 C70 C69 119.3(12) . . ?
C70 C71 C72 120.8(14) . . ?
C71 C72 C67 121.6(11) . . ?
C75 C73 C74 117.8(8) . . ?
C75 C73 N4 111.0(7) . . ?
C74 C73 N4 111.9(8) . . ?
C76 C75 C80 115.6(10) . . ?
C76 C75 C73 124.3(9) . . ?
C80 C75 C73 120.1(8) . . ?
C75 C76 C77 123.5(12) . . ?
C78 C77 C76 119.0(11) . . ?
C77 C78 C79 119.7(11) . . ?
C80 C79 C78 120.5(11) . . ?
C79 C80 C75 121.6(9) . . ?
C20 N1 C1 123.4(6) . . ?
C20 N1 C25 117.5(6) . . ?
C1 N1 C25 119.1(6) . . ?
C10 N2 C11 124.9(6) . . ?
C10 N2 C33 116.9(7) . . ?
C11 N2 C33 118.1(7) . . ?
C41 N3 C60 124.0(6) . . ?
C41 N3 C65 116.6(6) . . ?
C60 N3 C65 119.3(6) . . ?
C51 N4 C50 124.2(6) . . ?
C51 N4 C73 118.0(6) . . ?
C50 N4 C73 117.8(6) . . ?

loop_
_geom_bond_atom_site_label_1
_geom_bond_atom_site_label_2
_geom_bond_distance
_geom_bond_site_symmetry_2
_geom_bond_publ_flag
C1 O2 1.213(9) . ?
C1 N1 1.419(10) . ?
C1 C2 1.463(10) . ?
C1S Cl2S 1.737(15) . ?
C1S Cl3S 1.763(15) . ?
C1S Cl1S 1.763(15) . ?
C2 C3 1.382(10) . ?
C2 C21 1.421(10) . ?
C2S Cl5S 1.699(15) . ?
C2S Cl6S 1.709(16) . ?
C2S Cl4S 1.740(17) . ?
C3 C4 1.404(10) . ?
C4 C5 1.402(10) . ?
C4 Cl2 1.733(7) . ?
C5 C22 1.432(9) . ?
C5 C6 1.476(10) . ?
C6 C7 1.400(10) . ?
C6 C23 1.432(10) . ?
C7 C8 1.403(10) . ?
C7 Cl4 1.734(7) . ?
C8 C9 1.375(11) . ?
C9 C24 1.409(10) . ?
C9 C10 1.478(11) . ?
C10 O4 1.222(9) . ?
C10 N2 1.399(10) . ?
C11 O3 1.201(10) . ?
C11 N2 1.421(11) . ?
C11 C12 1.502(11) . ?
C12 C13 1.365(10) . ?
C12 C24 1.434(11) . ?
C13 C14 1.407(11) . ?
C14 C15 1.421(10) . ?
C14 Cl3 1.745(7) . ?
C15 C23 1.440(10) . ?
C15 C16 1.453(10) . ?
C16 C17 1.394(10) . ?
C16 C22 1.447(10) . ?
C17 C18 1.394(11) . ?
C17 Cl1 1.743(7) . ?
C18 C19 1.383(10) . ?
C19 C21 1.415(10) . ?
C19 C20 1.480(11) . ?
C20 O1 1.233(9) . ?
C20 N1 1.401(10) . ?
C21 C22 1.406(10) . ?
C23 C24 1.415(11) . ?
C25 N1 1.502(10) . ?
C25 C27 1.541(16) . ?
C25 C26 1.549(16) . ?
C27 C32 1.361(17) . ?
C27 C28 1.421(15) . ?
C28 C29 1.40(2) . ?
C29 C30 1.34(3) . ?
C30 C31 1.35(2) . ?
C31 C32 1.392(18) . ?
C33 N2 1.496(10) . ?
C33 C34 1.512(13) . ?
C33 C35 1.531(13) . ?
C35 C40 1.367(14) . ?
C35 C36 1.378(13) . ?
C36 C37 1.395(16) . ?
C37 C38 1.338(19) . ?
C38 C39 1.34(2) . ?
C39 C40 1.367(18) . ?
C41 O6 1.216(9) . ?
C41 N3 1.400(9) . ?
C41 C42 1.485(10) . ?
C42 C43 1.368(10) . ?
C42 C61 1.419(10) . ?
C43 C44 1.396(10) . ?
C44 C45 1.395(10) . ?
C44 Cl6 1.735(7) . ?
C45 C62 1.435(9) . ?
C45 C46 1.476(10) . ?
C46 C47 1.399(10) . ?
C46 C63 1.430(10) . ?
C47 C48 1.408(11) . ?
C47 Cl8 1.737(7) . ?
C48 C49 1.372(10) . ?
C49 C64 1.418(9) . ?
C49 C50 1.498(10) . ?
C50 O8 1.215(9) . ?
C50 N4 1.398(11) . ?
C51 O7 1.241(10) . ?
C51 N4 1.397(10) . ?
C51 C52 1.495(10) . ?
C52 C53 1.376(10) . ?
C52 C64 1.402(11) . ?
C53 C54 1.411(10) . ?
C54 C55 1.394(10) . ?
C54 Cl7 1.728(7) . ?
C55 C63 1.436(9) . ?
C55 C56 1.492(10) . ?
C56 C57 1.377(9) . ?
C56 C62 1.442(10) . ?
C57 C58 1.419(10) . ?
C57 Cl5 1.739(7) . ?
C58 C59 1.374(11) . ?
C59 C61 1.434(9) . ?
C59 C60 1.482(10) . ?
C60 O5 1.232(9) . ?
C60 N3 1.417(10) . ?
C61 C62 1.419(10) . ?
C63 C64 1.426(10) . ?
C65 N3 1.502(10) . ?
C65 C67 1.516(13) . ?
C65 C66 1.518(14) . ?
C67 C68 1.378(13) . ?
C67 C72 1.407(14) . ?
C68 C69 1.395(18) . ?
C69 C70 1.36(2) . ?
C70 C71 1.35(2) . ?
C71 C72 1.382(16) . ?
C73 C75 1.508(13) . ?
C73 C74 1.513(15) . ?
C73 N4 1.518(10) . ?
C75 C76 1.370(13) . ?
C75 C80 1.408(13) . ?
C76 C77 1.383(17) . ?
C77 C78 1.366(18) . ?
C78 C79 1.372(15) . ?
C79 C80 1.368(14) . ?
